data_4332199
loop_
_publ_author_name
'Xu, Qing-Feng'
'Chen, Jin-Xiang'
'Zhang, Wen-Hua'
'Ren, Zhi-Gang'
'Li, Hong-Xi'
'Zhang, Yong'
'Lang, Jian-Ping'

_publ_section_title
;
 Construction of [(\h5-C5Me5)WS3Cu3]-Based Supramolecular Compounds from
 Preformed Incomplete Cubane-Like Clusters [PPh4][(\h5-C5Me5)WS3(CuX)3] (X
 = CN, Br)
;
_journal_issue 10
_journal_name_full 'Inorganic Chemistry'
_journal_page_first 4055
_journal_page_last 4064
_journal_paper_doi 10.1021/ic060115p
_journal_volume 45
_journal_year 2006
_chemical_formula_moiety 'C20 H23 Br2 Cu3 N2 S3 W, C4 O'
_chemical_formula_sum 'C24 H23 Br2 Cu3 N2 O S3 W'
_chemical_formula_weight 985.91
_chemical_name_systematic
; 
 ? 
;
_space_group_IT_number 60
_symmetry_cell_setting orthorhombic
_symmetry_space_group_name_Hall '-P 2n 2ab'
_symmetry_space_group_name_H-M 'P b c n'
_atom_sites_solution_hydrogens geom
_atom_sites_solution_primary direct
_atom_sites_solution_secondary difmap
_audit_creation_method SHELXL-97
_cell_angle_alpha 90.00
_cell_angle_beta 90.00
_cell_angle_gamma 90.00
_cell_formula_units_Z 8
_cell_length_a 19.529(4)
_cell_length_b 14.994(3)
_cell_length_c 22.238(4)
_cell_measurement_reflns_used 18677
_cell_measurement_temperature 193(2)
_cell_measurement_theta_max 25.3
_cell_measurement_theta_min 3.0
_cell_volume 6512(2)
_computing_cell_refinement CrystaClear
_computing_data_collection CrystalClear
_computing_data_reduction CrystalStructure
_computing_molecular_graphics 'Shelxl-97 (Sheldrick, 1997)'
_computing_publication_material 'Shelxl-97 (Sheldrick, 1997)'
_computing_structure_refinement 'SHELXL-97 (Sheldrick, 1997)'
_computing_structure_solution 'SHELXS-97 (Sheldrick, 1990)'
_diffrn_ambient_temperature 193(2)
_diffrn_measured_fraction_theta_full 0.997
_diffrn_measured_fraction_theta_max 0.997
_diffrn_measurement_device_type 'Rigaku Mercury'
_diffrn_measurement_method \w
_diffrn_radiation_monochromator graphite
_diffrn_radiation_source 'fine-focus sealed tube'
_diffrn_radiation_type MoK\a
_diffrn_radiation_wavelength 0.71073
_diffrn_reflns_av_R_equivalents 0.0981
_diffrn_reflns_av_sigmaI/netI 0.0553
_diffrn_reflns_limit_h_max 23
_diffrn_reflns_limit_h_min -23
_diffrn_reflns_limit_k_max 18
_diffrn_reflns_limit_k_min -18
_diffrn_reflns_limit_l_max 26
_diffrn_reflns_limit_l_min -23
_diffrn_reflns_number 59231
_diffrn_reflns_theta_full 25.35
_diffrn_reflns_theta_max 25.35
_diffrn_reflns_theta_min 3.05
_diffrn_standards_decay_% 0
_diffrn_standards_interval_count 0
_diffrn_standards_interval_time 0
_diffrn_standards_number 0
_exptl_absorpt_coefficient_mu 8.120
_exptl_absorpt_correction_T_max 0.2912
_exptl_absorpt_correction_T_min 0.1044
_exptl_absorpt_correction_type multi-scan
_exptl_absorpt_process_details 'Jacobson, R. (1998) Private communication.'
_exptl_crystal_colour red
_exptl_crystal_density_diffrn 2.011
_exptl_crystal_density_method 'not measured'
_exptl_crystal_description block
_exptl_crystal_F_000 3744
_exptl_crystal_size_max 0.30
_exptl_crystal_size_mid 0.25
_exptl_crystal_size_min 0.15
_refine_diff_density_max 1.760
_refine_diff_density_min -1.700
_refine_diff_density_rms 0.228
_refine_ls_extinction_method none
_refine_ls_goodness_of_fit_ref 1.292
_refine_ls_hydrogen_treatment constr
_refine_ls_matrix_type full
_refine_ls_number_parameters 301
_refine_ls_number_reflns 5947
_refine_ls_number_restraints 58
_refine_ls_restrained_S_all 1.293
_refine_ls_R_factor_all 0.1418
_refine_ls_R_factor_gt 0.1237
_refine_ls_shift/su_max 0.000
_refine_ls_shift/su_mean 0.000
_refine_ls_structure_factor_coef Fsqd
_refine_ls_weighting_details 'calc w=1/[\s^2^(Fo^2^)+(0.0548P)^2^+203.5288P] where P=(Fo^2^+2Fc^2^)/3'
_refine_ls_weighting_scheme calc
_refine_ls_wR_factor_gt 0.2353
_refine_ls_wR_factor_ref 0.2444
_reflns_number_gt 5061
_reflns_number_total 5947
_reflns_threshold_expression >2sigma(I)
_cod_data_source_file ic060115psup5.cif
_cod_data_source_block tmp
_cod_database_code 4332199

loop_
_symmetry_equiv_pos_as_xyz
'x, y, z'
'-x+1/2, -y+1/2, z+1/2'
'-x, y, -z+1/2'
'x+1/2, -y+1/2, -z'
'-x, -y, -z'
'x-1/2, y-1/2, -z-1/2'
'x, -y, z-1/2'
'-x-1/2, y-1/2, z'

loop_
_atom_site_label
_atom_site_type_symbol
_atom_site_fract_x
_atom_site_fract_y
_atom_site_fract_z
_atom_site_U_iso_or_equiv
_atom_site_adp_type
_atom_site_occupancy
_atom_site_symmetry_multiplicity
_atom_site_calc_flag
_atom_site_refinement_flags
W1 W 0.36036(4) 0.52384(5) 0.38374(3) 0.0416(3) Uani 1 1 d .
Cu1 Cu 0.32700(13) 0.5213(2) 0.49810(11) 0.0615(8) Uani 1 1 d .
Cu2 Cu 0.25634(12) 0.64192(18) 0.38858(13) 0.0571(7) Uani 1 1 d .
Cu3 Cu 0.25344(12) 0.40947(18) 0.38952(13) 0.0550(7) Uani 1 1 d .
Br1 Br 0.29225(17) 0.5214(3) 0.59595(12) 0.1130(13) Uani 1 1 d .
Br2 Br 0.24450(12) 0.27583(16) 0.32157(12) 0.0664(6) Uani 1 1 d .
S1 S 0.3501(3) 0.6436(4) 0.4466(3) 0.0591(15) Uani 1 1 d .
S2 S 0.2645(2) 0.5253(4) 0.3259(2) 0.0473(12) Uani 1 1 d .
S3 S 0.3500(3) 0.4010(3) 0.4438(2) 0.0501(13) Uani 1 1 d .
N1 N 0.1621(8) 0.4000(11) 0.4325(9) 0.053(5) Uani 1 1 d .
N2 N -0.1655(8) 0.3516(13) 0.5703(9) 0.062(5) Uani 1 1 d .
C1 C 0.4180(9) 0.5482(16) 0.2894(10) 0.056(6) Uani 1 1 d .
C2 C 0.4287(10) 0.4632(14) 0.3066(10) 0.054(6) Uani 1 1 d .
C3 C 0.4711(9) 0.4621(15) 0.3639(10) 0.053(6) Uani 1 1 d .
C4 C 0.4789(8) 0.5536(11) 0.3764(8) 0.035(4) Uani 1 1 d .
C5 C 0.4458(9) 0.6061(13) 0.3317(9) 0.046(5) Uani 1 1 d .
C6 C 0.3808(13) 0.584(2) 0.2331(11) 0.093(8) Uani 1 1 d U
H6A H 0.3631 0.5332 0.2097 0.139 Uiso 1 1 calc R
H6B H 0.4129 0.6179 0.2084 0.139 Uiso 1 1 calc R
H6C H 0.3427 0.6219 0.2454 0.139 Uiso 1 1 calc R
C7 C 0.4082(15) 0.382(2) 0.2708(14) 0.104(10) Uani 1 1 d U
H7A H 0.3593 0.3851 0.2613 0.157 Uiso 1 1 calc R
H7B H 0.4173 0.3281 0.2945 0.157 Uiso 1 1 calc R
H7C H 0.4347 0.3798 0.2334 0.157 Uiso 1 1 calc R
C8 C 0.5054(13) 0.3858(19) 0.3952(14) 0.094(9) Uani 1 1 d U
H8A H 0.5525 0.3800 0.3805 0.141 Uiso 1 1 calc R
H8B H 0.4802 0.3306 0.3870 0.141 Uiso 1 1 calc R
H8C H 0.5060 0.3970 0.4386 0.141 Uiso 1 1 calc R
C9 C 0.5215(12) 0.593(2) 0.4268(11) 0.085(8) Uani 1 1 d U
H9A H 0.5702 0.5887 0.4164 0.127 Uiso 1 1 calc R
H9B H 0.5129 0.5598 0.4640 0.127 Uiso 1 1 calc R
H9C H 0.5091 0.6556 0.4325 0.127 Uiso 1 1 calc R
C10 C 0.4484(15) 0.7051(16) 0.3291(14) 0.091(8) Uani 1 1 d U
H10A H 0.4019 0.7292 0.3311 0.137 Uiso 1 1 calc R
H10B H 0.4700 0.7238 0.2914 0.137 Uiso 1 1 calc R
H10C H 0.4752 0.7277 0.3631 0.137 Uiso 1 1 calc R
C11 C 0.1551(13) 0.382(2) 0.4901(14) 0.094(10) Uani 1 1 d .
H11 H 0.1957 0.3767 0.5134 0.113 Uiso 1 1 calc R
C12 C 0.0956(12) 0.370(2) 0.5181(15) 0.103(11) Uani 1 1 d .
H12 H 0.0948 0.3543 0.5595 0.124 Uiso 1 1 calc R
C13 C 0.0329(10) 0.3816(17) 0.4860(11) 0.065(7) Uani 1 1 d .
C14 C 0.0398(10) 0.3990(16) 0.4264(10) 0.063(6) Uani 1 1 d .
H14 H 0.0005 0.4047 0.4015 0.075 Uiso 1 1 calc R
C15 C 0.1035(12) 0.4082(19) 0.4030(14) 0.083(8) Uani 1 1 d .
H15 H 0.1064 0.4218 0.3613 0.099 Uiso 1 1 calc R
C16 C -0.0366(11) 0.3683(14) 0.5155(11) 0.061(6) Uani 1 1 d .
C17 C -0.0946(13) 0.376(2) 0.4840(14) 0.094(9) Uani 1 1 d U
H17 H -0.0931 0.3899 0.4423 0.113 Uiso 1 1 calc R
C18 C -0.1580(13) 0.363(2) 0.5132(14) 0.091(9) Uani 1 1 d U
H18 H -0.1981 0.3637 0.4890 0.109 Uiso 1 1 calc R
C19 C -0.1088(12) 0.3488(17) 0.6009(11) 0.068(7) Uani 1 1 d U
H19 H -0.1121 0.3409 0.6432 0.081 Uiso 1 1 calc R
C20 C -0.0435(12) 0.3565(17) 0.5762(12) 0.071(7) Uani 1 1 d U
H20 H -0.0042 0.3535 0.6013 0.085 Uiso 1 1 calc R
O1 O -0.248(3) 0.243(4) 0.351(2) 0.282(14) Uiso 1 1 d D
C21 C -0.393(3) 0.215(5) 0.332(4) 0.282(14) Uiso 1 1 d D
C22 C -0.318(3) 0.213(5) 0.337(4) 0.282(14) Uiso 1 1 d D
C23 C -0.181(3) 0.288(5) 0.347(4) 0.282(14) Uiso 1 1 d D
C24 C -0.122(4) 0.339(5) 0.325(3) 0.282(14) Uiso 1 1 d D

loop_
_atom_site_aniso_label
_atom_site_aniso_U_11
_atom_site_aniso_U_22
_atom_site_aniso_U_33
_atom_site_aniso_U_23
_atom_site_aniso_U_13
_atom_site_aniso_U_12
W1 0.0307(4) 0.0494(5) 0.0446(4) -0.0009(4) 0.0076(3) -0.0019(4)
Cu1 0.0486(15) 0.091(2) 0.0447(14) 0.0015(15) 0.0108(11) 0.0003(15)
Cu2 0.0364(12) 0.0563(16) 0.0787(18) -0.0078(14) 0.0147(13) 0.0031(11)
Cu3 0.0354(12) 0.0557(16) 0.0739(17) 0.0084(14) 0.0093(12) -0.0080(11)
Br1 0.095(2) 0.193(4) 0.0510(15) 0.012(2) 0.0180(14) 0.022(2)
Br2 0.0591(13) 0.0555(13) 0.0846(16) -0.0054(13) 0.0029(13) -0.0118(11)
S1 0.046(3) 0.072(4) 0.060(3) -0.012(3) 0.006(3) 0.005(3)
S2 0.033(2) 0.055(3) 0.053(3) 0.012(3) 0.004(2) -0.005(2)
S3 0.051(3) 0.049(3) 0.051(3) 0.014(2) 0.011(2) 0.003(2)
N1 0.034(9) 0.039(9) 0.085(14) -0.002(9) 0.024(9) 0.002(7)
N2 0.033(9) 0.077(14) 0.077(14) -0.011(11) -0.001(9) 0.016(9)
C1 0.029(10) 0.083(17) 0.056(13) 0.002(12) 0.014(9) -0.005(10)
C2 0.037(10) 0.057(14) 0.068(14) -0.017(11) 0.038(10) -0.015(10)
C3 0.021(8) 0.070(14) 0.069(14) -0.027(11) 0.027(9) 0.006(9)
C4 0.025(8) 0.041(10) 0.040(10) -0.008(8) -0.005(7) 0.008(7)
C5 0.037(10) 0.051(12) 0.051(12) -0.006(10) 0.017(9) 0.000(9)
C6 0.070(13) 0.139(18) 0.068(13) 0.013(13) 0.019(11) -0.009(13)
C7 0.097(16) 0.099(16) 0.117(17) -0.036(14) 0.041(14) -0.022(14)
C8 0.070(13) 0.097(15) 0.115(16) 0.041(13) 0.017(12) 0.040(12)
C9 0.053(12) 0.123(17) 0.077(14) -0.034(13) 0.005(11) -0.013(12)
C10 0.102(15) 0.057(12) 0.115(16) 0.020(13) 0.030(14) -0.005(12)
C11 0.053(15) 0.13(3) 0.09(2) 0.02(2) 0.023(14) -0.023(16)
C12 0.045(14) 0.15(3) 0.11(2) 0.05(2) 0.005(15) -0.023(17)
C13 0.032(11) 0.078(16) 0.086(17) -0.011(14) 0.028(11) -0.011(11)
C14 0.031(11) 0.093(18) 0.065(15) -0.014(13) 0.006(10) -0.018(11)
C15 0.052(14) 0.09(2) 0.10(2) -0.032(17) 0.002(14) -0.003(14)
C16 0.052(13) 0.047(12) 0.083(17) 0.008(12) 0.011(12) 0.017(11)
C17 0.062(13) 0.136(18) 0.085(15) 0.001(14) 0.012(12) 0.008(13)
C18 0.058(13) 0.125(18) 0.089(15) -0.009(14) 0.008(12) -0.005(13)
C19 0.067(12) 0.077(13) 0.059(12) -0.003(11) 0.028(10) 0.002(11)
C20 0.053(11) 0.082(14) 0.078(14) 0.017(12) 0.012(10) -0.011(11)

loop_
_atom_type_symbol
_atom_type_description
_atom_type_scat_dispersion_real
_atom_type_scat_dispersion_imag
_atom_type_scat_source
C C 0.0033 0.0016 'International Tables Vol C Tables 4.2.6.8 and 6.1.1.4'
H H 0.0000 0.0000 'International Tables Vol C Tables 4.2.6.8 and 6.1.1.4'
N N 0.0061 0.0033 'International Tables Vol C Tables 4.2.6.8 and 6.1.1.4'
S S 0.1246 0.1234 'International Tables Vol C Tables 4.2.6.8 and 6.1.1.4'
Cu Cu 0.3201 1.2651 'International Tables Vol C Tables 4.2.6.8 and 6.1.1.4'
Br Br -0.2901 2.4595 'International Tables Vol C Tables 4.2.6.8 and 6.1.1.4'
W W -0.8490 6.8722 'International Tables Vol C Tables 4.2.6.8 and 6.1.1.4'
O O 0.0106 0.0060 'International Tables Vol C Tables 4.2.6.8 and 6.1.1.4'

loop_
_geom_angle_atom_site_label_1
_geom_angle_atom_site_label_2
_geom_angle_atom_site_label_3
_geom_angle
_geom_angle_site_symmetry_1
_geom_angle_site_symmetry_3
S2 W1 S3 105.40(19) . .
S2 W1 S1 105.5(2) . .
S3 W1 S1 105.6(2) . .
S2 W1 C2 93.3(6) . .
S3 W1 C2 99.5(6) . .
S1 W1 C2 143.0(5) . .
S2 W1 C4 140.1(4) . .
S3 W1 C4 106.2(4) . .
S1 W1 C4 88.8(4) . .
C2 W1 C4 57.9(6) . .
S2 W1 C5 107.3(5) . .
S3 W1 C5 140.0(5) . .
S1 W1 C5 87.2(5) . .
C2 W1 C5 56.5(7) . .
C4 W1 C5 35.0(6) . .
S2 W1 C3 130.1(5) . .
S3 W1 C3 82.9(6) . .
S1 W1 C3 119.7(5) . .
C2 W1 C3 37.3(7) . .
C4 W1 C3 34.4(6) . .
C5 W1 C3 58.4(7) . .
S2 W1 C1 83.7(5) . .
S3 W1 C1 132.3(6) . .
S1 W1 C1 117.0(6) . .
C2 W1 C1 32.8(7) . .
C4 W1 C1 56.9(7) . .
C5 W1 C1 33.8(7) . .
C3 W1 C1 58.4(7) . .
S2 W1 Cu1 110.12(14) . .
S3 W1 Cu1 53.15(15) . .
S1 W1 Cu1 52.92(17) . .
C2 W1 Cu1 147.2(6) . .
C4 W1 Cu1 108.2(4) . .
C5 W1 Cu1 130.8(5) . .
C3 W1 Cu1 113.4(5) . .
C1 W1 Cu1 164.1(5) . .
S2 W1 Cu2 52.80(15) . .
S3 W1 Cu2 116.07(14) . .
S1 W1 Cu2 52.67(15) . .
C2 W1 Cu2 135.2(6) . .
C4 W1 Cu2 128.1(4) . .
C5 W1 Cu2 102.0(5) . .
C3 W1 Cu2 160.4(5) . .
C1 W1 Cu2 106.7(5) . .
Cu1 W1 Cu2 77.52(9) . .
S2 W1 Cu3 52.89(14) . .
S3 W1 Cu3 52.59(15) . .
S1 W1 Cu3 113.70(15) . .
C2 W1 Cu3 103.1(5) . .
C4 W1 Cu3 151.5(4) . .
C5 W1 Cu3 153.4(5) . .
C3 W1 Cu3 117.4(5) . .
C1 W1 Cu3 119.9(5) . .
Cu1 W1 Cu3 75.72(9) . .
Cu2 W1 Cu3 80.38(8) . .
S1 Cu1 S3 110.6(2) . .
S1 Cu1 Br1 123.8(2) . .
S3 Cu1 Br1 125.5(2) . .
S1 Cu1 W1 55.57(16) . .
S3 Cu1 W1 55.50(14) . .
Br1 Cu1 W1 176.93(15) . .
N2 Cu2 S1 117.5(6) 5_566 .
N2 Cu2 S2 112.6(6) 5_566 .
S1 Cu2 S2 108.0(2) . .
N2 Cu2 Br2 103.2(6) 5_566 8_665
S1 Cu2 Br2 109.8(2) . 8_665
S2 Cu2 Br2 104.85(18) . 8_665
N2 Cu2 W1 136.0(6) 5_566 .
S1 Cu2 W1 54.15(16) . .
S2 Cu2 W1 53.83(13) . .
Br2 Cu2 W1 120.56(11) 8_665 .
N1 Cu3 S3 118.8(6) . .
N1 Cu3 S2 115.7(5) . .
S3 Cu3 S2 107.6(2) . .
N1 Cu3 Br2 99.6(5) . .
S3 Cu3 Br2 109.66(18) . .
S2 Cu3 Br2 104.10(19) . .
N1 Cu3 W1 138.2(5) . .
S3 Cu3 W1 54.00(14) . .
S2 Cu3 W1 53.64(13) . .
Br2 Cu3 W1 122.00(11) . .
Cu2 Br2 Cu3 106.38(13) 8_655 .
Cu1 S1 Cu2 97.0(2) . .
Cu1 S1 W1 71.5(2) . .
Cu2 S1 W1 73.18(19) . .
Cu2 S2 Cu3 101.8(2) . .
Cu2 S2 W1 73.36(17) . .
Cu3 S2 W1 73.47(16) . .
Cu1 S3 Cu3 94.4(2) . .
Cu1 S3 W1 71.35(17) . .
Cu3 S3 W1 73.41(17) . .
C11 N1 C15 114(2) . .
C11 N1 Cu3 124.3(17) . .
C15 N1 Cu3 121.2(18) . .
C18 N2 C19 115(2) . .
C18 N2 Cu2 122.9(17) . 5_566
C19 N2 Cu2 121.3(16) . 5_566
C2 C1 C5 110(2) . .
C2 C1 C6 129(2) . .
C5 C1 C6 121(2) . .
C2 C1 W1 71.4(12) . .
C5 C1 W1 71.8(11) . .
C6 C1 W1 122.7(14) . .
C1 C2 C7 125(2) . .
C1 C2 C3 109.5(19) . .
C7 C2 C3 125(2) . .
C1 C2 W1 75.7(12) . .
C7 C2 W1 123.0(14) . .
C3 C2 W1 72.7(9) . .
C4 C3 C8 127(2) . .
C4 C3 C2 102.4(18) . .
C8 C3 C2 130(2) . .
C4 C3 W1 71.6(10) . .
C8 C3 W1 127.9(15) . .
C2 C3 W1 70.0(9) . .
C3 C4 C5 110.5(17) . .
C3 C4 C9 125.8(19) . .
C5 C4 C9 123.4(19) . .
C3 C4 W1 74.0(10) . .
C5 C4 W1 72.9(10) . .
C9 C4 W1 124.1(13) . .
C1 C5 C4 107.8(18) . .
C1 C5 C10 128(2) . .
C4 C5 C10 124(2) . .
C1 C5 W1 74.4(11) . .
C4 C5 W1 72.1(10) . .
C10 C5 W1 124.2(15) . .
C1 C6 H6A 109.5 . .
C1 C6 H6B 109.5 . .
H6A C6 H6B 109.5 . .
C1 C6 H6C 109.5 . .
H6A C6 H6C 109.5 . .
H6B C6 H6C 109.5 . .
C2 C7 H7A 109.5 . .
C2 C7 H7B 109.5 . .
H7A C7 H7B 109.5 . .
C2 C7 H7C 109.5 . .
H7A C7 H7C 109.5 . .
H7B C7 H7C 109.5 . .
C3 C8 H8A 109.5 . .
C3 C8 H8B 109.5 . .
H8A C8 H8B 109.5 . .
C3 C8 H8C 109.5 . .
H8A C8 H8C 109.5 . .
H8B C8 H8C 109.5 . .
C4 C9 H9A 109.5 . .
C4 C9 H9B 109.5 . .
H9A C9 H9B 109.5 . .
C4 C9 H9C 109.5 . .
H9A C9 H9C 109.5 . .
H9B C9 H9C 109.5 . .
C5 C10 H10A 109.5 . .
C5 C10 H10B 109.5 . .
H10A C10 H10B 109.5 . .
C5 C10 H10C 109.5 . .
H10A C10 H10C 109.5 . .
H10B C10 H10C 109.5 . .
N1 C11 C12 125(3) . .
N1 C11 H11 117.5 . .
C12 C11 H11 117.5 . .
C11 C12 C13 120(3) . .
C11 C12 H12 120.0 . .
C13 C12 H12 120.0 . .
C14 C13 C12 115(2) . .
C14 C13 C16 122(2) . .
C12 C13 C16 122(2) . .
C15 C14 C13 119(2) . .
C15 C14 H14 120.5 . .
C13 C14 H14 120.5 . .
N1 C15 C14 126(3) . .
N1 C15 H15 116.9 . .
C14 C15 H15 116.9 . .
C17 C16 C20 116(2) . .
C17 C16 C13 121(2) . .
C20 C16 C13 122(2) . .
C16 C17 C18 119(3) . .
C16 C17 H17 120.3 . .
C18 C17 H17 120.3 . .
N2 C18 C17 125(3) . .
N2 C18 H18 117.6 . .
C17 C18 H18 117.6 . .
N2 C19 C20 125(2) . .
N2 C19 H19 117.6 . .
C20 C19 H19 117.6 . .
C16 C20 C19 119(2) . .
C16 C20 H20 120.3 . .
C19 C20 H20 120.3 . .
C22 O1 C23 162(7) . .
C21 C22 O1 159(8) . .
O1 C23 C24 163(8) . .

loop_
_geom_bond_atom_site_label_1
_geom_bond_atom_site_label_2
_geom_bond_distance
_geom_bond_site_symmetry_2
W1 S2 2.272(5) .
W1 S3 2.284(5) .
W1 S1 2.284(6) .
W1 C2 2.356(18) .
W1 C4 2.364(16) .
W1 C5 2.375(18) .
W1 C3 2.394(16) .
W1 C1 2.41(2) .
W1 Cu1 2.625(3) .
W1 Cu2 2.697(3) .
W1 Cu3 2.705(3) .
Cu1 S1 2.209(7) .
Cu1 S3 2.217(6) .
Cu1 Br1 2.279(4) .
Cu2 N2 1.998(17) 5_566
Cu2 S1 2.240(6) .
Cu2 S2 2.242(6) .
Cu2 Br2 2.501(4) 8_665
Cu3 N1 2.030(15) .
Cu3 S3 2.242(6) .
Cu3 S2 2.250(6) .
Cu3 Br2 2.516(4) .
Br2 Cu2 2.501(4) 8_655
N1 C11 1.32(3) .
N1 C15 1.33(3) .
N2 C18 1.29(3) .
N2 C19 1.30(3) .
N2 Cu2 1.998(17) 5_566
C1 C2 1.35(3) .
C1 C5 1.39(3) .
C1 C6 1.54(3) .
C2 C7 1.51(3) .
C2 C3 1.52(3) .
C3 C4 1.41(3) .
C3 C8 1.50(3) .
C4 C5 1.42(3) .
C4 C9 1.51(3) .
C5 C10 1.49(3) .
C6 H6A 0.9800 .
C6 H6B 0.9800 .
C6 H6C 0.9800 .
C7 H7A 0.9800 .
C7 H7B 0.9800 .
C7 H7C 0.9800 .
C8 H8A 0.9800 .
C8 H8B 0.9800 .
C8 H8C 0.9800 .
C9 H9A 0.9800 .
C9 H9B 0.9800 .
C9 H9C 0.9800 .
C10 H10A 0.9800 .
C10 H10B 0.9800 .
C10 H10C 0.9800 .
C11 C12 1.33(3) .
C11 H11 0.9500 .
C12 C13 1.43(3) .
C12 H12 0.9500 .
C13 C14 1.36(3) .
C13 C16 1.52(3) .
C14 C15 1.36(3) .
C14 H14 0.9500 .
C15 H15 0.9500 .
C16 C17 1.34(3) .
C16 C20 1.37(3) .
C17 C18 1.41(3) .
C17 H17 0.9500 .
C18 H18 0.9500 .
C19 C20 1.39(3) .
C19 H19 0.9500 .
C20 H20 0.9500 .
O1 C22 1.47(8) .
O1 C23 1.48(9) .
C21 C22 1.47(8) .
C23 C24 1.47(10) .
